data_7032677
loop_
_publ_author_name
'You, Li-Xin'
'Wang, Shu-Ju'
'Xiong, Gang'
'Ding, Fu'
'Meert, Katrien W.'
'Poelman, Dirk'
'Smet, Philippe F.'
'Ren, Bao-Yi'
'Tian, Yan-Wen'
'Sun, Ya-Guang'

_publ_section_title
;
 Synthesis, structure and properties of 2D lanthanide coordination
 polymers based on N-heterocyclic arylpolycarboxylate ligands.
;
_journal_issue 46
_journal_name_full 'Dalton transactions (Cambridge, England : 2003)'
_journal_page_first 17385
_journal_page_last 17394
_journal_paper_doi 10.1039/c4dt02517b
_journal_volume 43
_journal_year 2014
_chemical_formula_sum 'C30 H26 Eu2 N2 O23'
_chemical_formula_weight 1086.45
_chemical_name_systematic
; 
 ? 
;
_space_group_IT_number 2
_symmetry_cell_setting triclinic
_symmetry_space_group_name_Hall '-P 1'
_symmetry_space_group_name_H-M 'P -1'
_atom_sites_solution_hydrogens geom
_atom_sites_solution_primary direct
_atom_sites_solution_secondary difmap
_audit_creation_method SHELXL-97
_cell_angle_alpha 69.62(3)
_cell_angle_beta 87.57(3)
_cell_angle_gamma 79.86(3)
_cell_formula_units_Z 1
_cell_length_a 6.9200(14)
_cell_length_b 10.760(2)
_cell_length_c 12.246(2)
_cell_measurement_reflns_used 2952
_cell_measurement_temperature 293(2)
_cell_measurement_theta_max 25.01
_cell_measurement_theta_min 3.14
_cell_volume 841.2(3)
_computing_cell_refinement 'Bruker XSCANS'
_computing_data_collection 'Bruker XSCANS'
_computing_data_reduction 'Bruker SHELXTL'
_computing_molecular_graphics 'Bruker SHELXTL'
_computing_publication_material 'Bruker SHELXTL'
_computing_structure_refinement 'SHELXL-97 (Sheldrick, 1997)'
_computing_structure_solution 'SHELXS-97 (Sheldrick, 1990)'
_diffrn_ambient_temperature 293(2)
_diffrn_detector_area_resol_mean 0
_diffrn_measured_fraction_theta_full 0.994
_diffrn_measured_fraction_theta_max 0.994
_diffrn_measurement_device_type 'Bruker P4'
_diffrn_measurement_method '\w scans'
_diffrn_radiation_monochromator graphite
_diffrn_radiation_source 'fine-focus sealed tube'
_diffrn_radiation_type MoK\a
_diffrn_radiation_wavelength 0.71073
_diffrn_reflns_av_R_equivalents 0.0744
_diffrn_reflns_av_sigmaI/netI 0.0850
_diffrn_reflns_limit_h_max 8
_diffrn_reflns_limit_h_min -8
_diffrn_reflns_limit_k_max 12
_diffrn_reflns_limit_k_min -12
_diffrn_reflns_limit_l_max 14
_diffrn_reflns_limit_l_min -14
_diffrn_reflns_number 6982
_diffrn_reflns_theta_full 25.01
_diffrn_reflns_theta_max 25.01
_diffrn_reflns_theta_min 3.14
_diffrn_standards_decay_% 0
_diffrn_standards_interval_count 0
_diffrn_standards_interval_time 0
_diffrn_standards_number 0
_exptl_absorpt_coefficient_mu 3.798
_exptl_absorpt_correction_T_max 0.5178
_exptl_absorpt_correction_T_min 0.3960
_exptl_absorpt_correction_type multi-scan
_exptl_absorpt_process_details SADABS
_exptl_crystal_colour colourless
_exptl_crystal_density_diffrn 2.145
_exptl_crystal_density_method 'not measured'
_exptl_crystal_description block
_exptl_crystal_F_000 530
_exptl_crystal_size_max 0.3
_exptl_crystal_size_mid 0.2
_exptl_crystal_size_min 0.2
_refine_diff_density_max 3.131
_refine_diff_density_min -1.924
_refine_diff_density_rms 0.227
_refine_ls_extinction_method none
_refine_ls_goodness_of_fit_ref 1.038
_refine_ls_hydrogen_treatment none
_refine_ls_matrix_type full
_refine_ls_number_parameters 269
_refine_ls_number_reflns 2952
_refine_ls_number_restraints 0
_refine_ls_restrained_S_all 1.038
_refine_ls_R_factor_all 0.0614
_refine_ls_R_factor_gt 0.0513
_refine_ls_shift/su_max 0.009
_refine_ls_shift/su_mean 0.001
_refine_ls_structure_factor_coef Fsqd
_refine_ls_weighting_details 'calc w=1/[\s^2^(Fo^2^)+(0.0595P)^2^+5.0692P] where P=(Fo^2^+2Fc^2^)/3'
_refine_ls_weighting_scheme calc
_refine_ls_wR_factor_gt 0.1218
_refine_ls_wR_factor_ref 0.1319
_reflns_number_gt 2563
_reflns_number_total 2952
_reflns_threshold_expression >2sigma(I)
_cod_data_source_file c4dt02517b2.cif
_cod_data_source_block shelxl
_cod_depositor_comments
;
The following automatic conversions were performed:

'_symmetry_cell_setting' value 'Triclinic' changed to 'triclinic'
according to
/usr/data/users/saulius/crontab/automatic-downloads/rss-feeds/RSC/lib/dictionaries/cif_core.dic
dictionary named 'cif_core.dic' version 2.4.2 from
2011-04-26.

'_exptl_absorpt_correction_type' value 'MULTI-SCAN'
changed to 'multi-scan' according to
/usr/data/users/saulius/crontab/automatic-downloads/rss-feeds/RSC/lib/dictionaries/cif_core.dic
dictionary named 'cif_core.dic' version 2.4.2 from 2011-04-26.

Automatic conversion script
Id: cif_fix_values 2827 2014-09-09 07:05:25Z andrius 

 Adding full bibliography for 7032675--7032682.cif.
;
_cod_original_sg_symbol_H-M P-1
_cod_database_code 7032677

loop_
_symmetry_equiv_pos_as_xyz
'x, y, z'
'-x, -y, -z'

loop_
_atom_site_label
_atom_site_type_symbol
_atom_site_fract_x
_atom_site_fract_y
_atom_site_fract_z
_atom_site_U_iso_or_equiv
_atom_site_adp_type
_atom_site_occupancy
_atom_site_symmetry_multiplicity
_atom_site_calc_flag
_atom_site_refinement_flags
_atom_site_disorder_assembly
_atom_site_disorder_group
Eu1 Eu 0.67708(6) -0.34819(4) 0.93076(4) 0.01868(18) Uani 1 1 d . . .
O1 O 0.3456(8) -0.4064(6) 1.0093(5) 0.0189(12) Uani 1 1 d . . .
O2 O 0.0205(9) -0.3522(6) 0.9809(6) 0.0245(14) Uani 1 1 d . . .
O3 O 0.7324(9) -0.1435(6) 0.7907(6) 0.0285(15) Uani 1 1 d . . .
O4 O 0.6682(12) 0.0782(7) 0.7032(8) 0.051(2) Uani 1 1 d . . .
O5 O 0.2199(11) 0.6000(7) 0.3090(6) 0.0351(17) Uani 1 1 d . . .
O6 O 0.2667(11) 0.6891(6) 0.4432(6) 0.0349(17) Uani 1 1 d . . .
H6 H 0.2549 0.7589 0.3865 0.052 Uiso 1 1 d R . .
O7 O 0.2821(9) 0.4446(6) 0.8541(5) 0.0212(13) Uani 1 1 d . . .
O8 O 0.3440(11) 0.2237(6) 0.9241(5) 0.0304(15) Uani 1 1 d . . .
O9 O 0.4942(10) -0.3549(7) 0.7667(6) 0.0325(16) Uani 1 1 d . . .
H9A H 0.4527 -0.4238 0.7657 0.049 Uiso 1 1 d R . .
H9B H 0.4840 -0.2930 0.6996 0.049 Uiso 1 1 d R . .
O10 O 0.8957(10) -0.4240(7) 0.7950(6) 0.0297(15) Uani 1 1 d . . .
H10A H 0.8636 -0.4789 0.7661 0.045 Uiso 1 1 d R . .
H10B H 1.0035 -0.3951 0.7767 0.045 Uiso 1 1 d R . .
N1 N 0.3882(11) -0.1560(7) 0.8781(6) 0.0198(15) Uani 1 1 d . . .
C1 C 0.2089(13) -0.1754(8) 0.9194(7) 0.0195(18) Uani 1 1 d . . .
C2 C 0.0533(13) -0.0704(8) 0.9020(8) 0.0231(19) Uani 1 1 d . . .
H2 H -0.0682 -0.0863 0.9339 0.028 Uiso 1 1 calc R . .
C3 C 0.0805(13) 0.0595(9) 0.8361(8) 0.0224(19) Uani 1 1 d . . .
H3 H -0.0203 0.1324 0.8262 0.027 Uiso 1 1 calc R . .
C4 C 0.2625(12) 0.0782(8) 0.7852(7) 0.0171(17) Uani 1 1 d . . .
C5 C 0.4130(13) -0.0327(8) 0.8116(7) 0.0177(18) Uani 1 1 d . . .
C6 C 0.6182(14) -0.0280(9) 0.7644(8) 0.027(2) Uani 1 1 d . . .
C7 C 0.1879(13) -0.3210(8) 0.9759(7) 0.0184(18) Uani 1 1 d . . .
C8 C 0.2730(12) 0.2132(9) 0.6954(7) 0.0200(18) Uani 1 1 d . . .
C9 C 0.2839(13) 0.3299(8) 0.7189(7) 0.0190(18) Uani 1 1 d . . .
C10 C 0.3043(13) 0.3303(8) 0.8391(7) 0.0188(18) Uani 1 1 d . . .
C11 C 0.2738(13) 0.4514(8) 0.6231(8) 0.0233(19) Uani 1 1 d . . .
H11 H 0.2828 0.5298 0.6371 0.028 Uiso 1 1 calc R . .
C12 C 0.2511(12) 0.4585(8) 0.5105(8) 0.0203(18) Uani 1 1 d . . .
C13 C 0.2439(13) 0.5887(9) 0.4097(8) 0.0228(19) Uani 1 1 d . . .
C14 C 0.2437(16) 0.3410(10) 0.4883(8) 0.032(2) Uani 1 1 d . . .
H14 H 0.2335 0.3437 0.4121 0.038 Uiso 1 1 calc R . .
C15 C 0.2515(15) 0.2204(9) 0.5800(8) 0.029(2) Uani 1 1 d . . .
H15 H 0.2423 0.1428 0.5647 0.035 Uiso 1 1 calc R . .
O13 O 0.969(4) 0.932(3) 0.585(2) 0.110(7) Uani 0.506(19) 1 d PG A 1
H13A H 0.9947 0.8644 0.6477 0.165 Uiso 0.506(19) 1 d PR A 1
H13B H 0.8781 0.9897 0.5977 0.165 Uiso 0.506(19) 1 d PR A 1
O12 O 1.106(4) 0.830(3) 0.655(2) 0.110(7) Uani 0.494(19) 1 d P A 2
H12B H 1.1759 0.8269 0.5973 0.165 Uiso 0.494(19) 1 d PR A 2
H12A H 0.9855 0.8409 0.6373 0.165 Uiso 0.494(19) 1 d PR A 2
O11 O 0.372(3) 0.8743(17) 0.5822(14) 0.053(4) Uani 0.50 1 d P . .
H11B H 0.3195 0.8476 0.5179 0.080 Uiso 0.50 1 d PR . .
H11A H 0.2668 0.9185 0.6068 0.080 Uiso 0.50 1 d PR . .

loop_
_atom_site_aniso_label
_atom_site_aniso_U_11
_atom_site_aniso_U_22
_atom_site_aniso_U_33
_atom_site_aniso_U_23
_atom_site_aniso_U_13
_atom_site_aniso_U_12
Eu1 0.0172(3) 0.0154(3) 0.0196(3) -0.00020(18) -0.00201(17) -0.00441(18)
O1 0.016(3) 0.015(3) 0.020(3) -0.001(2) 0.003(2) 0.000(2)
O2 0.015(3) 0.021(3) 0.032(4) 0.002(3) -0.003(3) -0.009(3)
O3 0.025(3) 0.019(3) 0.034(4) 0.002(3) 0.003(3) -0.008(3)
O4 0.034(4) 0.023(4) 0.069(6) 0.017(4) 0.004(4) -0.009(3)
O5 0.052(5) 0.029(4) 0.019(4) 0.002(3) -0.008(3) -0.012(3)
O6 0.051(5) 0.017(3) 0.031(4) 0.001(3) -0.004(3) -0.011(3)
O7 0.023(3) 0.018(3) 0.025(3) -0.009(3) -0.001(3) -0.005(3)
O8 0.045(4) 0.020(3) 0.022(3) -0.002(3) -0.003(3) -0.004(3)
O9 0.040(4) 0.031(4) 0.027(4) -0.007(3) -0.002(3) -0.015(3)
O10 0.023(3) 0.035(4) 0.030(4) -0.011(3) 0.003(3) 0.000(3)
N1 0.026(4) 0.015(4) 0.017(4) -0.001(3) -0.003(3) -0.009(3)
C1 0.020(4) 0.014(4) 0.018(4) 0.006(3) -0.007(3) -0.007(4)
C2 0.019(4) 0.015(4) 0.028(5) 0.002(4) -0.009(4) -0.002(4)
C3 0.021(5) 0.015(4) 0.028(5) -0.008(4) 0.002(4) 0.004(4)
C4 0.018(4) 0.021(4) 0.015(4) -0.007(3) -0.002(3) -0.005(4)
C5 0.022(4) 0.009(4) 0.022(4) -0.002(3) -0.003(4) -0.007(3)
C6 0.025(5) 0.022(5) 0.030(5) -0.002(4) -0.005(4) 0.000(4)
C7 0.021(5) 0.015(4) 0.016(4) -0.003(3) 0.004(3) 0.000(4)
C8 0.016(4) 0.024(5) 0.018(4) -0.004(4) -0.003(3) -0.005(4)
C9 0.018(4) 0.014(4) 0.020(4) -0.001(3) 0.001(3) 0.003(3)
C10 0.021(4) 0.021(4) 0.018(4) -0.008(4) 0.004(4) -0.012(4)
C11 0.020(4) 0.012(4) 0.033(5) -0.001(4) -0.002(4) -0.003(4)
C12 0.016(4) 0.018(4) 0.022(5) -0.001(4) -0.005(4) -0.002(4)
C13 0.022(5) 0.018(4) 0.025(5) -0.005(4) 0.005(4) -0.002(4)
C14 0.047(6) 0.027(5) 0.018(5) -0.002(4) -0.011(4) -0.010(5)
C15 0.036(6) 0.016(4) 0.031(5) -0.002(4) -0.004(4) -0.002(4)
O13 0.081(14) 0.17(2) 0.098(16) -0.076(16) 0.020(11) -0.023(13)
O12 0.081(14) 0.17(2) 0.098(16) -0.076(16) 0.020(11) -0.023(13)
O11 0.065(12) 0.053(10) 0.037(9) -0.015(8) -0.001(8) 0.004(9)

loop_
_atom_type_symbol
_atom_type_description
_atom_type_scat_dispersion_real
_atom_type_scat_dispersion_imag
_atom_type_scat_source
C C 0.0033 0.0016 'International Tables Vol C Tables 4.2.6.8 and 6.1.1.4'
H H 0.0000 0.0000 'International Tables Vol C Tables 4.2.6.8 and 6.1.1.4'
Eu Eu -0.1578 3.6682 'International Tables Vol C Tables 4.2.6.8 and 6.1.1.4'
N N 0.0061 0.0033 'International Tables Vol C Tables 4.2.6.8 and 6.1.1.4'
O O 0.0106 0.0060 'International Tables Vol C Tables 4.2.6.8 and 6.1.1.4'

loop_
_geom_angle_atom_site_label_1
_geom_angle_atom_site_label_2
_geom_angle_atom_site_label_3
_geom_angle
_geom_angle_site_symmetry_1
_geom_angle_site_symmetry_3
O3 Eu1 O9 81.3(2) . .
O3 Eu1 O10 77.6(2) . .
O9 Eu1 O10 68.3(2) . .
O3 Eu1 O2 80.0(2) . 1_655
O9 Eu1 O2 137.8(2) . 1_655
O10 Eu1 O2 70.9(2) . 1_655
O3 Eu1 O7 133.1(2) . 2_657
O9 Eu1 O7 143.1(2) . 2_657
O10 Eu1 O7 124.2(2) . 2_657
O2 Eu1 O7 71.8(2) 1_655 2_657
O3 Eu1 O1 151.6(2) . 2_647
O9 Eu1 O1 77.7(2) . 2_647
O10 Eu1 O1 76.9(2) . 2_647
O2 Eu1 O1 103.20(19) 1_655 2_647
O7 Eu1 O1 72.93(19) 2_657 2_647
O3 Eu1 N1 63.5(2) . .
O9 Eu1 N1 71.0(2) . .
O10 Eu1 N1 126.7(2) . .
O2 Eu1 N1 130.0(2) 1_655 .
O7 Eu1 N1 109.0(2) 2_657 .
O1 Eu1 N1 125.3(2) 2_647 .
O3 Eu1 O1 126.2(2) . .
O9 Eu1 O1 73.7(2) . .
O10 Eu1 O1 130.8(2) . .
O2 Eu1 O1 145.7(2) 1_655 .
O7 Eu1 O1 73.86(19) 2_657 .
O1 Eu1 O1 65.2(2) 2_647 .
N1 Eu1 O1 63.6(2) . .
O3 Eu1 O8 85.4(2) . 2_657
O9 Eu1 O8 140.7(2) . 2_657
O10 Eu1 O8 143.6(2) . 2_657
O2 Eu1 O8 74.6(2) 1_655 2_657
O7 Eu1 O8 51.65(19) 2_657 2_657
O1 Eu1 O8 122.82(19) 2_647 2_657
N1 Eu1 O8 69.9(2) . 2_657
O1 Eu1 O8 85.1(2) . 2_657
O3 Eu1 C10 108.9(2) . 2_657
O9 Eu1 C10 151.7(2) . 2_657
O10 Eu1 C10 138.8(2) . 2_657
O2 Eu1 C10 70.5(2) 1_655 2_657
O7 Eu1 C10 26.2(2) 2_657 2_657
O1 Eu1 C10 98.5(2) 2_647 2_657
N1 Eu1 C10 89.6(2) . 2_657
O1 Eu1 C10 79.2(2) . 2_657
O8 Eu1 C10 25.4(2) 2_657 2_657
O3 Eu1 Eu1 150.70(16) . 2_647
O9 Eu1 Eu1 73.00(16) . 2_647
O10 Eu1 Eu1 104.91(16) . 2_647
O2 Eu1 Eu1 128.90(14) 1_655 2_647
O7 Eu1 Eu1 70.17(14) 2_657 2_647
O1 Eu1 Eu1 32.83(13) 2_647 2_647
N1 Eu1 Eu1 94.32(16) . 2_647
O1 Eu1 Eu1 32.38(13) . 2_647
O8 Eu1 Eu1 105.56(15) 2_657 2_647
C10 Eu1 Eu1 88.61(16) 2_657 2_647
C7 O1 Eu1 117.8(5) . 2_647
C7 O1 Eu1 121.1(5) . .
Eu1 O1 Eu1 114.8(2) 2_647 .
C7 O2 Eu1 161.0(6) . 1_455
C6 O3 Eu1 126.9(6) . .
C13 O6 H6 109.4 . .
C10 O7 Eu1 95.4(5) . 2_657
C10 O8 Eu1 92.8(5) . 2_657
Eu1 O9 H9A 124.0 . .
Eu1 O9 H9B 123.3 . .
H9A O9 H9B 111.8 . .
Eu1 O10 H10A 120.1 . .
Eu1 O10 H10B 119.9 . .
H10A O10 H10B 120.0 . .
C5 N1 C1 118.7(8) . .
C5 N1 Eu1 120.3(6) . .
C1 N1 Eu1 120.9(5) . .
N1 C1 C2 122.2(8) . .
N1 C1 C7 114.5(7) . .
C2 C1 C7 123.1(8) . .
C1 C2 C3 119.1(9) . .
C1 C2 H2 120.4 . .
C3 C2 H2 120.4 . .
C2 C3 C4 118.6(8) . .
C2 C3 H3 120.7 . .
C4 C3 H3 120.7 . .
C5 C4 C3 118.1(8) . .
C5 C4 C8 124.8(8) . .
C3 C4 C8 116.7(8) . .
N1 C5 C4 122.9(8) . .
N1 C5 C6 112.8(7) . .
C4 C5 C6 124.2(7) . .
O4 C6 O3 123.4(9) . .
O4 C6 C5 121.7(8) . .
O3 C6 C5 115.0(8) . .
O2 C7 O1 123.9(7) . .
O2 C7 C1 119.0(7) . .
O1 C7 C1 117.0(7) . .
C9 C8 C15 119.6(8) . .
C9 C8 C4 125.4(8) . .
C15 C8 C4 114.7(7) . .
C8 C9 C11 117.6(8) . .
C8 C9 C10 122.6(8) . .
C11 C9 C10 119.8(8) . .
O8 C10 O7 120.1(8) . .
O8 C10 C9 121.7(7) . .
O7 C10 C9 118.2(8) . .
O8 C10 Eu1 61.8(4) . 2_657
O7 C10 Eu1 58.4(4) . 2_657
C9 C10 Eu1 175.9(6) . 2_657
C12 C11 C9 122.7(8) . .
C12 C11 H11 118.7 . .
C9 C11 H11 118.7 . .
C11 C12 C14 119.1(8) . .
C11 C12 C13 121.7(8) . .
C14 C12 C13 119.2(8) . .
O5 C13 O6 123.7(8) . .
O5 C13 C12 123.8(8) . .
O6 C13 C12 112.4(8) . .
C15 C14 C12 119.9(9) . .
C15 C14 H14 120.1 . .
C12 C14 H14 120.1 . .
C14 C15 C8 121.1(9) . .
C14 C15 H15 119.4 . .
C8 C15 H15 119.4 . .
H13A O13 H13B 109.5 . .
H13A O13 H12A 20.4 . .
H13B O13 H12A 118.9 . .
H13A O12 H12B 121.7 . .
H13A O12 H12A 23.3 . .
H12B O12 H12A 109.5 . .
H11B O11 H11A 105.2 . .

loop_
_geom_bond_atom_site_label_1
_geom_bond_atom_site_label_2
_geom_bond_distance
_geom_bond_site_symmetry_2
Eu1 O3 2.355(6) .
Eu1 O9 2.447(7) .
Eu1 O10 2.453(6) .
Eu1 O2 2.469(6) 1_655
Eu1 O7 2.481(6) 2_657
Eu1 O1 2.514(6) 2_647
Eu1 N1 2.533(7) .
Eu1 O1 2.545(6) .
Eu1 O8 2.558(6) 2_657
Eu1 C10 2.900(8) 2_657
Eu1 Eu1 4.2619(16) 2_647
O1 C7 1.275(10) .
O1 Eu1 2.514(6) 2_647
O2 C7 1.255(10) .
O2 Eu1 2.469(6) 1_455
O3 C6 1.292(11) .
O4 C6 1.228(12) .
O5 C13 1.212(11) .
O6 C13 1.317(11) .
O6 H6 0.8200 .
O7 C10 1.288(10) .
O7 Eu1 2.481(6) 2_657
O8 C10 1.247(11) .
O8 Eu1 2.558(6) 2_657
O9 H9A 0.8449 .
O9 H9B 0.8551 .
O10 H10A 0.8497 .
O10 H10B 0.8500 .
N1 C5 1.330(10) .
N1 C1 1.343(11) .
C1 C2 1.380(12) .
C1 C7 1.507(11) .
C2 C3 1.391(12) .
C2 H2 0.9300 .
C3 C4 1.396(12) .
C3 H3 0.9300 .
C4 C5 1.391(12) .
C4 C8 1.497(12) .
C5 C6 1.512(13) .
C8 C9 1.397(12) .
C8 C15 1.402(13) .
C9 C11 1.413(12) .
C9 C10 1.487(12) .
C10 Eu1 2.900(8) 2_657
C11 C12 1.368(13) .
C11 H11 0.9300 .
C12 C14 1.392(13) .
C12 C13 1.505(12) .
C14 C15 1.383(13) .
C14 H14 0.9300 .
C15 H15 0.9300 .
O13 H13A 0.8500 .
O13 H13B 0.8501 .
O13 H12A 0.9550 .
O12 H13A 0.7870 .
O12 H12B 0.8499 .
O12 H12A 0.8500 .
O11 H11B 1.0269 .
O11 H11A 0.8991 .

loop_
_geom_torsion_atom_site_label_1
_geom_torsion_atom_site_label_2
_geom_torsion_atom_site_label_3
_geom_torsion_atom_site_label_4
_geom_torsion
_geom_torsion_site_symmetry_1
_geom_torsion_site_symmetry_4
O3 Eu1 O1 C7 -1.7(7) . .
O9 Eu1 O1 C7 -67.6(6) . .
O10 Eu1 O1 C7 -108.1(6) . .
O2 Eu1 O1 C7 131.9(6) 1_655 .
O7 Eu1 O1 C7 130.3(6) 2_657 .
O1 Eu1 O1 C7 -151.4(7) 2_647 .
N1 Eu1 O1 C7 8.9(6) . .
O8 Eu1 O1 C7 78.9(6) 2_657 .
C10 Eu1 O1 C7 103.9(6) 2_657 .
Eu1 Eu1 O1 C7 -151.4(7) 2_647 .
O3 Eu1 O1 Eu1 149.7(2) . 2_647
O9 Eu1 O1 Eu1 83.7(3) . 2_647
O10 Eu1 O1 Eu1 43.3(4) . 2_647
O2 Eu1 O1 Eu1 -76.7(4) 1_655 2_647
O7 Eu1 O1 Eu1 -78.3(2) 2_657 2_647
O1 Eu1 O1 Eu1 0.0 2_647 2_647
N1 Eu1 O1 Eu1 160.3(3) . 2_647
O8 Eu1 O1 Eu1 -129.7(3) 2_657 2_647
C10 Eu1 O1 Eu1 -104.7(3) 2_657 2_647
O9 Eu1 O3 C6 84.7(8) . .
O10 Eu1 O3 C6 154.3(8) . .
O2 Eu1 O3 C6 -133.2(8) 1_655 .
O7 Eu1 O3 C6 -80.0(8) 2_657 .
O1 Eu1 O3 C6 127.5(7) 2_647 .
N1 Eu1 O3 C6 11.7(7) . .
O1 Eu1 O3 C6 22.3(8) . .
O8 Eu1 O3 C6 -58.1(7) 2_657 .
C10 Eu1 O3 C6 -68.0(8) 2_657 .
Eu1 Eu1 O3 C6 55.8(9) 2_647 .
O3 Eu1 N1 C5 -8.7(6) . .
O9 Eu1 N1 C5 -98.4(6) . .
O10 Eu1 N1 C5 -56.5(7) . .
O2 Eu1 N1 C5 38.9(7) 1_655 .
O7 Eu1 N1 C5 120.7(6) 2_657 .
O1 Eu1 N1 C5 -157.1(6) 2_647 .
O1 Eu1 N1 C5 -179.2(7) . .
O8 Eu1 N1 C5 86.3(6) 2_657 .
C10 Eu1 N1 C5 102.7(6) 2_657 .
Eu1 Eu1 N1 C5 -168.7(6) 2_647 .
O3 Eu1 N1 C1 173.3(7) . .
O9 Eu1 N1 C1 83.6(6) . .
O10 Eu1 N1 C1 125.5(6) . .
O2 Eu1 N1 C1 -139.1(6) 1_655 .
O7 Eu1 N1 C1 -57.2(6) 2_657 .
O1 Eu1 N1 C1 24.9(7) 2_647 .
O1 Eu1 N1 C1 2.8(6) . .
O8 Eu1 N1 C1 -91.7(6) 2_657 .
C10 Eu1 N1 C1 -75.3(6) 2_657 .
Eu1 Eu1 N1 C1 13.3(6) 2_647 .
C5 N1 C1 C2 -4.7(12) . .
Eu1 N1 C1 C2 173.3(6) . .
C5 N1 C1 C7 170.0(7) . .
Eu1 N1 C1 C7 -12.0(9) . .
N1 C1 C2 C3 2.3(13) . .
C7 C1 C2 C3 -171.9(8) . .
C1 C2 C3 C4 3.0(13) . .
C2 C3 C4 C5 -5.7(13) . .
C2 C3 C4 C8 167.5(8) . .
C1 N1 C5 C4 1.7(12) . .
Eu1 N1 C5 C4 -176.3(6) . .
C1 N1 C5 C6 -175.8(7) . .
Eu1 N1 C5 C6 6.2(9) . .
C3 C4 C5 N1 3.5(13) . .
C8 C4 C5 N1 -169.1(8) . .
C3 C4 C5 C6 -179.3(8) . .
C8 C4 C5 C6 8.1(13) . .
Eu1 O3 C6 O4 168.9(8) . .
Eu1 O3 C6 C5 -12.9(11) . .
N1 C5 C6 O4 -178.5(9) . .
C4 C5 C6 O4 4.0(14) . .
N1 C5 C6 O3 3.3(11) . .
C4 C5 C6 O3 -174.2(8) . .
Eu1 O2 C7 O1 -145.1(14) 1_455 .
Eu1 O2 C7 C1 30(2) 1_455 .
Eu1 O1 C7 O2 6.5(11) 2_647 .
Eu1 O1 C7 O2 157.1(6) . .
Eu1 O1 C7 C1 -168.9(5) 2_647 .
Eu1 O1 C7 C1 -18.3(10) . .
N1 C1 C7 O2 -155.9(8) . .
C2 C1 C7 O2 18.7(13) . .
N1 C1 C7 O1 19.8(11) . .
C2 C1 C7 O1 -165.6(8) . .
C5 C4 C8 C9 -109.5(10) . .
C3 C4 C8 C9 77.9(11) . .
C5 C4 C8 C15 76.6(11) . .
C3 C4 C8 C15 -96.0(10) . .
C15 C8 C9 C11 -0.4(13) . .
C4 C8 C9 C11 -174.0(8) . .
C15 C8 C9 C10 179.2(8) . .
C4 C8 C9 C10 5.6(13) . .
Eu1 O8 C10 O7 3.4(8) 2_657 .
Eu1 O8 C10 C9 -177.5(7) 2_657 .
Eu1 O7 C10 O8 -3.5(9) 2_657 .
Eu1 O7 C10 C9 177.4(6) 2_657 .
C8 C9 C10 O8 11.7(13) . .
C11 C9 C10 O8 -168.7(8) . .
C8 C9 C10 O7 -169.2(8) . .
C11 C9 C10 O7 10.4(12) . .
C8 C9 C10 Eu1 -136(8) . 2_657
C11 C9 C10 Eu1 44(8) . 2_657
C8 C9 C11 C12 1.0(13) . .
C10 C9 C11 C12 -178.7(8) . .
C9 C11 C12 C14 -2.0(14) . .
C9 C11 C12 C13 -179.0(8) . .
C11 C12 C13 O5 -178.4(9) . .
C14 C12 C13 O5 4.6(14) . .
C11 C12 C13 O6 1.7(12) . .
C14 C12 C13 O6 -175.3(8) . .
C11 C12 C14 C15 2.5(15) . .
C13 C12 C14 C15 179.6(9) . .
C12 C14 C15 C8 -2.0(16) . .
C9 C8 C15 C14 0.9(14) . .
C4 C8 C15 C14 175.2(9) . .
